data_1514234
loop_
_publ_author_name
'Ohama, N.'
'Hamaguchi, Y.'

_publ_section_title
;
 Determination of the exchange integrals in beta - Mn O2
;
_journal_coden_ASTM JUPSAU
_journal_issue 5
_journal_name_full 'Journal of the Physical Society of Japan'
_journal_page_first 1311
_journal_page_last 1318
_journal_paper_doi 10.1143/JPSJ.30.1311
_journal_volume 30
_journal_year 1971
_chemical_formula_structural 'Mn O2'
_chemical_formula_sum 'Mn O2'
_chemical_name_mineral Pyrolusite
_chemical_name_systematic 'Manganese(IV) Oxide - Beta'
_space_group_IT_number 136
_symmetry_Int_Tables_number 136
_symmetry_space_group_name_Hall '-P 4n 2n'
_symmetry_space_group_name_H-M 'P 42/m n m'
_audit_creation_date 2010/02/01
_cell_angle_alpha 90.
_cell_angle_beta 90.
_cell_angle_gamma 90.
_cell_formula_units_Z 2
_cell_length_a 4.396
_cell_length_b 4.396
_cell_length_c 2.871
_cell_volume 55.482
_cod_data_source_file 'data_MnO2melanie246888.cif'
_cod_data_source_block /var/www/cod/tmp/uploads/1396618824.7-D290F29E9218B844.cif
_cod_original_cell_volume 55.48
_cod_original_formula_sum 'Mn1 O2'
_cod_database_code 1514234

loop_
_symmetry_equiv_pos_site_id
_symmetry_equiv_pos_as_xyz
1 '-y+1/2, x+1/2, -z+1/2'
2 'y+1/2, -x+1/2, -z+1/2'
3 'y, x, -z'
4 '-y, -x, -z'
5 'y+1/2, -x+1/2, z+1/2'
6 '-y+1/2, x+1/2, z+1/2'
7 '-y, -x, z'
8 'y, x, z'
9 'x+1/2, -y+1/2, -z+1/2'
10 '-x+1/2, y+1/2, -z+1/2'
11 'x, y, -z'
12 '-x, -y, -z'
13 '-x+1/2, y+1/2, z+1/2'
14 'x+1/2, -y+1/2, z+1/2'
15 '-x, -y, z'
16 'x, y, z'

loop_
_atom_site_label
_atom_site_type_symbol
_atom_site_symmetry_multiplicity
_atom_site_Wyckoff_symbol
_atom_site_fract_x
_atom_site_fract_y
_atom_site_fract_z
_atom_site_occupancy
_atom_site_attached_hydrogens
_atom_site_B_iso_or_equiv
Mn1 Mn4+ 2 a 0 0 0 1. 0 0
O1 O2- 4 f 0.302 0.302 0 1. 0 0

loop_
_atom_type_symbol
_atom_type_oxidation_number
Mn4+ 4
O2- -2
